data_4038368
loop_
_publ_author_name
'Schoemaker, Robin'
'Schwedtmann, Kai'
'Hennersdorf, Felix'
'Bauz\'a, Antonio'
'Frontera, Antonio'
'Weigand, Jan J.'

_publ_section_title
;
 Toward N,P-Doped \p-Extended PAHs: A One-Pot Synthesis to Diannulated
 1,4,2-Diazaphospholium Triflate Salts.
;
_journal_name_full 'The Journal of organic chemistry'
_journal_paper_doi 10.1021/acs.joc.0c00577
_journal_year 2020
_chemical_absolute_configuration ad
_chemical_formula_moiety 'C26 H16 N2 P, C F3 O3 S'
_chemical_formula_sum 'C27 H16 F3 N2 O3 P S'
_chemical_formula_weight 536.45
_space_group_crystal_system monoclinic
_space_group_IT_number 9
_space_group_name_Hall 'C -2yc'
_space_group_name_H-M_alt 'C 1 c 1'
_atom_sites_solution_hydrogens geom
_audit_creation_date 2016-11-20
_audit_creation_method
;
Olex2 1.2
(compiled 2015.09.30 svn.r3233 for OlexSys, GUI svn.r5103)
;
_cell_angle_alpha 90
_cell_angle_beta 113.4693(14)
_cell_angle_gamma 90
_cell_formula_units_Z 4
_cell_length_a 17.5520(2)
_cell_length_b 8.75829(9)
_cell_length_c 16.02248(19)
_cell_measurement_reflns_used 7032
_cell_measurement_temperature 99.99(17)
_cell_measurement_theta_max 76.3380
_cell_measurement_theta_min 5.0630
_cell_volume 2259.30(5)
_computing_cell_refinement 'CrysAlisPro 1.171.38.43 (Rigaku OD, 2015)'
_computing_data_collection 'CrysAlisPro 1.171.38.43 (Rigaku OD, 2015)'
_computing_data_reduction 'CrysAlisPro 1.171.38.43 (Rigaku OD, 2015)'
_computing_molecular_graphics 'Olex2 (Dolomanov et al., 2009)'
_computing_publication_material 'Olex2 (Dolomanov et al., 2009)'
_computing_structure_refinement 'ShelXL (Sheldrick, 2015)'
_computing_structure_solution 'ShelXS (Sheldrick, 2008)'
_diffrn_ambient_environment N~2~
_diffrn_ambient_temperature 99.99(17)
_diffrn_detector 'CCD plate'
_diffrn_detector_area_resol_mean 5.2850
_diffrn_detector_type AtlasS2
_diffrn_measured_fraction_theta_full 0.999
_diffrn_measured_fraction_theta_max 0.987
_diffrn_measurement_details
;
List of Runs (angles in degrees, time in seconds):

  # Type    Start    End  Width  t~exp~   \w     \q     \k     \f   Frames
--------------------------------------------------------------------------
  1  \w    -61.00  34.00   0.50    0.50    --  -38.50  38.00 150.00  190
  2  \w    -70.00  35.00   0.50    0.50    --  -38.50  77.00-120.00  210
  3  \w     20.00 115.00   0.50    0.50    --   42.75  38.00  30.00  190
  4  \w     30.00 109.00   0.50    1.50    --  111.00 -94.00  90.00  158
  5  \w     41.00 139.00   0.50    1.50    --  111.00 -61.00-180.00  196
  6  \w     36.00 135.00   0.50    1.50    --  111.00 -30.00 -60.00  198
  7  \w     87.00 178.00   0.50    1.50    --  111.00  30.00-150.00  182
  8  \w     40.00 135.00   0.50    1.50    --  111.00 -45.00  60.00  190
  9  \w     87.00 178.00   0.50    1.50    --  111.00  30.00 -30.00  182
 10  \w     40.00 135.00   0.50    1.50    --  111.00 -45.00 -90.00  190
 11  \w     83.00 178.00   0.50    1.50    --  111.00  61.00   0.00  190
 12  \w     37.00 142.00   0.50    1.50    --  111.00 -77.00  60.00  210
 13  \w     20.00 100.00   0.50    0.50    --   42.75  38.00-180.00  160
;
_diffrn_measurement_device 'four-circle diffractometer'
_diffrn_measurement_device_type 'SuperNova, Dual, Cu at zero, AtlasS2'
_diffrn_measurement_method '\w scans'
_diffrn_orient_matrix_type 'CrysAlisPro convention (1999,Acta A55,543-557)'
_diffrn_orient_matrix_UB_11 -0.0694431000
_diffrn_orient_matrix_UB_12 0.1036800000
_diffrn_orient_matrix_UB_13 0.0037789000
_diffrn_orient_matrix_UB_21 0.0153339000
_diffrn_orient_matrix_UB_22 -0.0626646000
_diffrn_orient_matrix_UB_23 0.0951941000
_diffrn_orient_matrix_UB_31 0.0640510000
_diffrn_orient_matrix_UB_32 0.1275080000
_diffrn_orient_matrix_UB_33 0.0437027000
_diffrn_radiation_monochromator mirror
_diffrn_radiation_probe x-ray
_diffrn_radiation_type CuK\a
_diffrn_radiation_wavelength 1.54184
_diffrn_reflns_av_R_equivalents 0.0178
_diffrn_reflns_av_unetI/netI 0.0188
_diffrn_reflns_Laue_measured_fraction_full 0.999
_diffrn_reflns_Laue_measured_fraction_max 0.987
_diffrn_reflns_limit_h_max 22
_diffrn_reflns_limit_h_min -21
_diffrn_reflns_limit_k_max 10
_diffrn_reflns_limit_k_min -10
_diffrn_reflns_limit_l_max 20
_diffrn_reflns_limit_l_min -17
_diffrn_reflns_number 8418
_diffrn_reflns_point_group_measured_fraction_full 0.999
_diffrn_reflns_point_group_measured_fraction_max 0.987
_diffrn_reflns_theta_full 67.684
_diffrn_reflns_theta_max 76.606
_diffrn_reflns_theta_min 5.495
_diffrn_source 'micro-focus sealed X-ray tube'
_diffrn_source_type 'SuperNova (Cu) X-ray Source'
_exptl_absorpt_coefficient_mu 2.486
_exptl_absorpt_correction_T_max 0.839
_exptl_absorpt_correction_T_min 0.508
_exptl_absorpt_correction_type gaussian
_exptl_absorpt_process_details
;
CrysAlisPro 1.171.38.43 (Rigaku Oxford Diffraction, 2015)
Numerical absorption correction based on gaussian integration over
			a multifaceted crystal model
Empirical absorption correction using spherical harmonics,
 implemented in SCALE3 ABSPACK scaling algorithm.
;
_exptl_crystal_colour orange
_exptl_crystal_colour_primary orange
_exptl_crystal_density_diffrn 1.577
_exptl_crystal_description block
_exptl_crystal_F_000 1096
_exptl_crystal_size_max 0.454
_exptl_crystal_size_mid 0.3
_exptl_crystal_size_min 0.073
_refine_diff_density_max 0.858
_refine_diff_density_min -0.379
_refine_diff_density_rms 0.066
_refine_ls_abs_structure_details
;
 Refined as an inversion twin.
;
_refine_ls_abs_structure_Flack 0.37(3)
_refine_ls_extinction_method none
_refine_ls_goodness_of_fit_ref 1.092
_refine_ls_hydrogen_treatment constr
_refine_ls_matrix_type full
_refine_ls_number_parameters 335
_refine_ls_number_reflns 3760
_refine_ls_number_restraints 14
_refine_ls_restrained_S_all 1.153
_refine_ls_R_factor_all 0.0402
_refine_ls_R_factor_gt 0.0400
_refine_ls_shift/su_max 0.003
_refine_ls_shift/su_mean 0.000
_refine_ls_structure_factor_coef Fsqd
_refine_ls_weighting_details 'w=1/[\s^2^(Fo^2^)+(0.0723P)^2^+2.2228P] where P=(Fo^2^+2Fc^2^)/3'
_refine_ls_weighting_scheme calc
_refine_ls_wR_factor_gt 0.1091
_refine_ls_wR_factor_ref 0.1092
_reflns_Friedel_coverage 0.998
_reflns_Friedel_fraction_full 0.999
_reflns_Friedel_fraction_max 0.987
_reflns_number_gt 3750
_reflns_number_total 3760
_reflns_threshold_expression 'I > 2\s(I)'
_cod_data_source_file jo0c00577_si_006.cif
_cod_data_source_block jjw0544
_cod_database_code 4038368
_chemical_oxdiff_formula 'C108 H64 F12 N8 O12 P4 S4 '
_chemical_oxdiff_usercomment RS160
_shelx_space_group_comment
;
The symmetry employed for this shelxl refinement is uniquely defined
by the following loop, which should always be used as a source of
symmetry information in preference to the above space-group names.
They are only intended as comments.
;
_reflns_odcompleteness_completeness 99.91
_reflns_odcompleteness_iscentric 1
_reflns_odcompleteness_theta 66.97
_olex2_refinement_description
;
1. Twinned data refinement
 Scales: 0.63(3) 0.37(3)
2. Fixed Uiso
 At 1.2 times of:
  All C(H) groups
3. Uiso/Uaniso restraints and constraints
S1 \\sim C27: within 2A with sigma of 0.0005 and sigma for terminal atoms of
0.001
Uanis(C27) \\sim Ueq: with sigma of 0.001 and sigma for terminal atoms of 0.002
4.a Aromatic/amide H refined with riding coordinates:
 C3(H3), C4(H4), C5(H5), C6(H6), C9(H9), C10(H10), C11(H11), C12(H12),
 C16(H16), C17(H17), C18(H18), C19(H19), C22(H22), C23(H23), C24(H24), C25(H25)
;
_shelx_shelxl_version_number 2014/7
_olex2_submission_special_instructions 'No special instructions were received'
_oxdiff_exptl_absorpt_empirical_details
;
Empirical correction (ABSPACK) includes:
- Absorption correction using spherical harmonics
- Frame scaling
;
_oxdiff_exptl_absorpt_empirical_full_max 1.428
_oxdiff_exptl_absorpt_empirical_full_min 0.761

loop_
_space_group_symop_operation_xyz
'x, y, z'
'x, -y, z+1/2'
'x+1/2, y+1/2, z'
'x+1/2, -y+1/2, z+1/2'

loop_
_atom_site_label
_atom_site_type_symbol
_atom_site_fract_x
_atom_site_fract_y
_atom_site_fract_z
_atom_site_U_iso_or_equiv
_atom_site_adp_type
_atom_site_occupancy
_atom_site_site_symmetry_order
_atom_site_calc_flag
_atom_site_refinement_flags_posn
_atom_site_refinement_flags_adp
_atom_site_refinement_flags_occupancy
_atom_site_disorder_assembly
_atom_site_disorder_group
P1 P 0.03492(7) 0.37421(8) 0.21207(8) 0.01740(19) Uani 1 1 d . . . . .
N1 N -0.0072(2) 0.6610(4) 0.1892(2) 0.0161(6) Uani 1 1 d . . . . .
N2 N 0.10841(18) 0.5198(4) 0.2444(2) 0.0180(6) Uani 1 1 d . . . . .
C1 C -0.0393(2) 0.5140(4) 0.1796(2) 0.0145(7) Uani 1 1 d . . . . .
C26 C 0.1953(2) 0.4949(5) 0.2757(2) 0.0171(7) Uani 1 1 d . . . . .
C2 C -0.1274(2) 0.4927(4) 0.1481(3) 0.0173(7) Uani 1 1 d . . . . .
C3 C -0.1590(2) 0.3468(5) 0.1520(3) 0.0221(8) Uani 1 1 d . . . . .
H3 H -0.1229 0.2644 0.1729 0.026 Uiso 1 1 calc R . . . .
C4 C -0.2433(2) 0.3249(5) 0.1251(3) 0.0243(9) Uani 1 1 d . . . . .
H4 H -0.2642 0.2278 0.1264 0.029 Uiso 1 1 calc R . . . .
C5 C -0.2973(2) 0.4502(5) 0.0959(3) 0.0248(9) Uani 1 1 d . . . . .
H5 H -0.3540 0.4363 0.0792 0.030 Uiso 1 1 calc R . . . .
C6 C -0.2669(2) 0.5936(5) 0.0916(3) 0.0222(8) Uani 1 1 d . . . . .
H6 H -0.3035 0.6754 0.0715 0.027 Uiso 1 1 calc R . . . .
C7 C -0.1809(2) 0.6182(5) 0.1174(3) 0.0178(8) Uani 1 1 d . . . . .
C8 C -0.1457(2) 0.7650(4) 0.1063(2) 0.0181(7) Uani 1 1 d . . . . .
C9 C -0.1963(3) 0.8860(4) 0.0563(3) 0.0221(8) Uani 1 1 d . . . . .
H9 H -0.2536 0.8784 0.0371 0.027 Uiso 1 1 calc R . . . .
C10 C -0.1632(2) 1.0138(5) 0.0354(3) 0.0244(8) Uani 1 1 d . . . . .
H10 H -0.1979 1.0925 0.0028 0.029 Uiso 1 1 calc R . . . .
C11 C -0.0769(2) 1.0269(5) 0.0631(3) 0.0232(8) Uani 1 1 d . . . . .
H11 H -0.0545 1.1125 0.0471 0.028 Uiso 1 1 calc R . . . .
C12 C -0.0251(2) 0.9114(5) 0.1145(3) 0.0208(7) Uani 1 1 d . . . . .
H12 H 0.0321 0.9193 0.1329 0.025 Uiso 1 1 calc R . . . .
C13 C -0.0597(2) 0.7834(4) 0.1382(2) 0.0158(7) Uani 1 1 d . . . . .
C14 C 0.0772(2) 0.6601(4) 0.2355(2) 0.0134(7) Uani 1 1 d . . . . .
C15 C 0.1280(2) 0.7869(4) 0.2842(2) 0.0168(7) Uani 1 1 d . . . . .
C16 C 0.0955(2) 0.9196(4) 0.3083(3) 0.0193(7) Uani 1 1 d . . . . .
H16 H 0.0383 0.9305 0.2894 0.023 Uiso 1 1 calc R . . . .
C17 C 0.1472(3) 1.0315(5) 0.3589(3) 0.0238(8) Uani 1 1 d . . . . .
H17 H 0.1251 1.1189 0.3737 0.029 Uiso 1 1 calc R . . . .
C18 C 0.2335(3) 1.0153(5) 0.3888(3) 0.0243(8) Uani 1 1 d . . . . .
H18 H 0.2683 1.0938 0.4215 0.029 Uiso 1 1 calc R . . . .
C19 C 0.2675(3) 0.8831(5) 0.3701(3) 0.0247(9) Uani 1 1 d . . . . .
H19 H 0.3249 0.8726 0.3915 0.030 Uiso 1 1 calc R . . . .
C20 C 0.2159(2) 0.7661(4) 0.3192(2) 0.0183(7) Uani 1 1 d . . . . .
C21 C 0.2493(2) 0.6190(5) 0.3073(3) 0.0190(8) Uani 1 1 d . . . . .
C22 C 0.3342(2) 0.5947(5) 0.3303(3) 0.0233(8) Uani 1 1 d . . . . .
H22 H 0.3711 0.6763 0.3487 0.028 Uiso 1 1 calc R . . . .
C23 C 0.3633(2) 0.4489(5) 0.3258(3) 0.0258(9) Uani 1 1 d . . . . .
H23 H 0.4198 0.4335 0.3421 0.031 Uiso 1 1 calc R . . . .
C24 C 0.3098(2) 0.3271(5) 0.2976(3) 0.0259(9) Uani 1 1 d . . . . .
H24 H 0.3304 0.2298 0.2963 0.031 Uiso 1 1 calc R . . . .
C25 C 0.2261(2) 0.3483(5) 0.2713(3) 0.0217(8) Uani 1 1 d . . . . .
H25 H 0.1899 0.2661 0.2506 0.026 Uiso 1 1 calc R . . . .
S1 S 0.05998(6) 0.40103(10) 0.46612(7) 0.0216(2) Uani 1 1 d . U . . .
F1 F -0.05851(13) 0.5806(3) 0.47073(17) 0.0292(5) Uani 1 1 d . . . . .
F2 F -0.01200(18) 0.6397(3) 0.36693(19) 0.0371(6) Uani 1 1 d . . . . .
F3 F 0.06213(17) 0.6909(3) 0.5099(2) 0.0394(7) Uani 1 1 d . . . . .
O1 O -0.00175(19) 0.3070(4) 0.4041(2) 0.0347(8) Uani 1 1 d . . . . .
O2 O 0.0803(2) 0.3647(3) 0.5596(2) 0.0322(7) Uani 1 1 d . . . . .
O3 O 0.12968(16) 0.4268(3) 0.4439(2) 0.0262(6) Uani 1 1 d . . . . .
C27 C 0.0095(2) 0.5909(4) 0.4551(3) 0.0148(4) Uani 1 1 d . U . . .

loop_
_atom_site_aniso_label
_atom_site_aniso_U_11
_atom_site_aniso_U_22
_atom_site_aniso_U_33
_atom_site_aniso_U_23
_atom_site_aniso_U_13
_atom_site_aniso_U_12
P1 0.0162(4) 0.0162(3) 0.0176(4) 0.0003(4) 0.0044(3) -0.0013(4)
N1 0.0174(14) 0.0164(13) 0.0139(15) 0.0004(12) 0.0055(13) -0.0025(12)
N2 0.0187(16) 0.0203(15) 0.0135(16) -0.0028(12) 0.0049(12) -0.0041(12)
C1 0.0121(16) 0.0186(17) 0.0127(18) -0.0014(13) 0.0048(13) -0.0046(13)
C26 0.0132(17) 0.0258(18) 0.0113(18) 0.0039(14) 0.0040(13) 0.0058(15)
C2 0.0160(18) 0.0218(18) 0.0133(18) 0.0000(14) 0.0052(14) 0.0015(15)
C3 0.0194(19) 0.0234(19) 0.022(2) 0.0004(15) 0.0062(16) -0.0044(15)
C4 0.024(2) 0.027(2) 0.023(2) 0.0017(16) 0.0104(17) -0.0047(16)
C5 0.0138(18) 0.040(2) 0.019(2) -0.0050(17) 0.0046(14) -0.0056(15)
C6 0.0130(17) 0.031(2) 0.021(2) 0.0004(17) 0.0055(15) 0.0026(16)
C7 0.0145(17) 0.0240(19) 0.0132(18) -0.0032(14) 0.0038(14) -0.0012(13)
C8 0.0166(16) 0.0200(17) 0.0171(18) 0.0006(15) 0.0061(14) 0.0020(14)
C9 0.019(2) 0.0213(18) 0.021(2) -0.0038(15) 0.0031(17) 0.0028(14)
C10 0.025(2) 0.025(2) 0.020(2) 0.0003(15) 0.0060(15) 0.0069(16)
C11 0.030(2) 0.0207(18) 0.0171(19) 0.0016(15) 0.0071(15) -0.0005(15)
C12 0.0191(18) 0.0247(18) 0.0166(18) 0.0028(15) 0.0051(14) -0.0013(15)
C13 0.0152(16) 0.0195(16) 0.0100(16) -0.0004(14) 0.0021(13) 0.0019(14)
C14 0.0060(15) 0.0242(17) 0.0093(16) 0.0060(14) 0.0025(13) -0.0005(14)
C15 0.0171(17) 0.0201(17) 0.0141(17) 0.0014(14) 0.0072(14) -0.0014(14)
C16 0.0186(16) 0.0222(18) 0.0166(18) 0.0015(15) 0.0065(14) 0.0003(14)
C17 0.028(2) 0.0223(18) 0.019(2) -0.0022(16) 0.0069(15) 0.0004(15)
C18 0.030(2) 0.0200(19) 0.0150(19) -0.0022(14) 0.0007(15) -0.0076(16)
C19 0.0182(19) 0.033(2) 0.020(2) 0.0011(17) 0.0053(16) -0.0053(16)
C20 0.0161(17) 0.0258(18) 0.0117(17) 0.0047(15) 0.0042(13) -0.0006(14)
C21 0.0149(17) 0.027(2) 0.0147(19) 0.0023(15) 0.0059(14) 0.0002(14)
C22 0.0160(18) 0.032(2) 0.021(2) 0.0037(18) 0.0065(15) 0.0009(16)
C23 0.0165(18) 0.039(2) 0.024(2) 0.0012(17) 0.0101(15) 0.0066(16)
C24 0.023(2) 0.034(2) 0.020(2) 0.0037(17) 0.0088(17) 0.0119(17)
C25 0.0220(19) 0.0258(19) 0.018(2) -0.0034(15) 0.0088(15) -0.0008(15)
S1 0.0183(4) 0.0257(3) 0.0210(4) -0.0002(3) 0.0079(3) 0.0006(3)
F1 0.0152(10) 0.0414(14) 0.0298(13) -0.0060(11) 0.0078(9) 0.0040(10)
F2 0.0461(16) 0.0417(15) 0.0285(14) 0.0119(11) 0.0202(12) 0.0183(12)
F3 0.0381(14) 0.0267(13) 0.0571(18) -0.0144(12) 0.0229(13) -0.0096(10)
O1 0.0318(16) 0.0337(16) 0.047(2) -0.0199(14) 0.0244(15) -0.0139(13)
O2 0.0402(18) 0.0403(17) 0.0211(15) 0.0122(13) 0.0175(13) 0.0178(13)
O3 0.0182(13) 0.0325(15) 0.0305(16) -0.0075(12) 0.0124(11) 0.0001(11)
C27 0.0138(6) 0.0180(6) 0.0165(6) 0.0004(5) 0.0100(5) 0.0000(5)

loop_
_atom_type_symbol
_atom_type_description
_atom_type_scat_dispersion_real
_atom_type_scat_dispersion_imag
_atom_type_scat_source
C C 0.0181 0.0091 'International Tables Vol C Tables 4.2.6.8 and 6.1.1.4'
H H 0.0000 0.0000 'International Tables Vol C Tables 4.2.6.8 and 6.1.1.4'
F F 0.0727 0.0534 'International Tables Vol C Tables 4.2.6.8 and 6.1.1.4'
N N 0.0311 0.0180 'International Tables Vol C Tables 4.2.6.8 and 6.1.1.4'
O O 0.0492 0.0322 'International Tables Vol C Tables 4.2.6.8 and 6.1.1.4'
P P 0.2955 0.4335 'International Tables Vol C Tables 4.2.6.8 and 6.1.1.4'
S S 0.3331 0.5567 'International Tables Vol C Tables 4.2.6.8 and 6.1.1.4'

loop_
_exptl_crystal_face_index_h
_exptl_crystal_face_index_k
_exptl_crystal_face_index_l
_exptl_crystal_face_perp_dist
1 0 0 0.0395
-5 1 -7 0.1197
2 -5 3 0.1438
0 -3 -9 0.1961
-5 1 10 0.1390
-3 0 5 0.1375
2 0 -5 0.1528
1 1 -1 0.1572
-1 -1 1 0.1572
-1 0 0 0.0335

loop_
_geom_angle_atom_site_label_1
_geom_angle_atom_site_label_2
_geom_angle_atom_site_label_3
_geom_angle
_geom_angle_site_symmetry_1
_geom_angle_site_symmetry_3
_geom_angle_publ_flag
C1 P1 N2 87.14(12) . . ?
C1 N1 C13 119.2(3) . . ?
C14 N1 C1 111.1(3) . . ?
C14 N1 C13 128.5(3) . . ?
C26 N2 P1 123.8(3) . . ?
C14 N2 P1 114.9(2) . . ?
C14 N2 C26 121.2(3) . . ?
N1 C1 P1 113.8(2) . . ?
N1 C1 C2 119.5(3) . . ?
C2 C1 P1 126.7(3) . . ?
C21 C26 N2 119.1(3) . . ?
C21 C26 C25 120.6(3) . . ?
C25 C26 N2 120.3(3) . . ?
C3 C2 C1 119.4(3) . . ?
C7 C2 C1 119.9(3) . . ?
C7 C2 C3 120.6(3) . . ?
C2 C3 H3 119.8 . . ?
C4 C3 C2 120.3(4) . . ?
C4 C3 H3 119.8 . . ?
C3 C4 H4 120.2 . . ?
C3 C4 C5 119.5(4) . . ?
C5 C4 H4 120.2 . . ?
C4 C5 H5 119.8 . . ?
C6 C5 C4 120.5(3) . . ?
C6 C5 H5 119.8 . . ?
C5 C6 H6 119.5 . . ?
C5 C6 C7 121.0(4) . . ?
C7 C6 H6 119.5 . . ?
C2 C7 C6 118.1(3) . . ?
C2 C7 C8 118.3(3) . . ?
C6 C7 C8 123.4(4) . . ?
C9 C8 C7 121.8(3) . . ?
C13 C8 C7 120.2(3) . . ?
C13 C8 C9 117.8(3) . . ?
C8 C9 H9 119.2 . . ?
C10 C9 C8 121.6(4) . . ?
C10 C9 H9 119.2 . . ?
C9 C10 H10 120.0 . . ?
C9 C10 C11 120.1(4) . . ?
C11 C10 H10 120.0 . . ?
C10 C11 H11 120.1 . . ?
C12 C11 C10 119.8(4) . . ?
C12 C11 H11 120.1 . . ?
C11 C12 H12 120.2 . . ?
C11 C12 C13 119.5(3) . . ?
C13 C12 H12 120.2 . . ?
C8 C13 N1 118.5(3) . . ?
C8 C13 C12 121.0(3) . . ?
C12 C13 N1 120.2(3) . . ?
N1 C14 C15 126.3(4) . . ?
N2 C14 N1 112.0(4) . . ?
N2 C14 C15 120.9(3) . . ?
C16 C15 C14 123.4(3) . . ?
C16 C15 C20 119.2(3) . . ?
C20 C15 C14 116.9(3) . . ?
C15 C16 H16 119.7 . . ?
C17 C16 C15 120.6(3) . . ?
C17 C16 H16 119.7 . . ?
C16 C17 H17 119.9 . . ?
C16 C17 C18 120.2(4) . . ?
C18 C17 H17 119.9 . . ?
C17 C18 H18 119.7 . . ?
C19 C18 C17 120.6(4) . . ?
C19 C18 H18 119.7 . . ?
C18 C19 H19 119.9 . . ?
C18 C19 C20 120.2(4) . . ?
C20 C19 H19 119.9 . . ?
C15 C20 C21 119.2(3) . . ?
C19 C20 C15 118.9(3) . . ?
C19 C20 C21 121.6(3) . . ?
C26 C21 C20 119.0(3) . . ?
C26 C21 C22 118.3(4) . . ?
C22 C21 C20 122.7(4) . . ?
C21 C22 H22 120.0 . . ?
C23 C22 C21 120.1(4) . . ?
C23 C22 H22 120.0 . . ?
C22 C23 H23 119.5 . . ?
C24 C23 C22 120.9(4) . . ?
C24 C23 H23 119.5 . . ?
C23 C24 H24 119.8 . . ?
C25 C24 C23 120.3(4) . . ?
C25 C24 H24 119.8 . . ?
C26 C25 H25 120.1 . . ?
C24 C25 C26 119.7(4) . . ?
C24 C25 H25 120.1 . . ?
O1 S1 O2 114.2(2) . . ?
O1 S1 O3 114.40(18) . . ?
O1 S1 C27 104.62(18) . . ?
O2 S1 C27 102.06(16) . . ?
O3 S1 O2 114.62(19) . . ?
O3 S1 C27 105.03(16) . . ?
F1 C27 S1 110.7(2) . . ?
F1 C27 F2 108.5(3) . . ?
F1 C27 F3 111.5(3) . . ?
F2 C27 S1 107.5(2) . . ?
F3 C27 S1 110.4(3) . . ?
F3 C27 F2 108.0(3) . . ?

loop_
_geom_bond_atom_site_label_1
_geom_bond_atom_site_label_2
_geom_bond_distance
_geom_bond_site_symmetry_2
_geom_bond_publ_flag
P1 N2 1.740(3) . ?
P1 C1 1.711(4) . ?
N1 C1 1.389(5) . ?
N1 C13 1.438(4) . ?
N1 C14 1.367(3) . ?
N2 C26 1.419(4) . ?
N2 C14 1.330(5) . ?
C1 C2 1.436(5) . ?
C26 C21 1.398(6) . ?
C26 C25 1.406(5) . ?
C2 C3 1.404(5) . ?
C2 C7 1.401(5) . ?
C3 H3 0.9300 . ?
C3 C4 1.381(5) . ?
C4 H4 0.9300 . ?
C4 C5 1.403(6) . ?
C5 H5 0.9300 . ?
C5 C6 1.376(6) . ?
C6 H6 0.9300 . ?
C6 C7 1.414(5) . ?
C7 C8 1.468(5) . ?
C8 C9 1.409(5) . ?
C8 C13 1.397(5) . ?
C9 H9 0.9300 . ?
C9 C10 1.362(6) . ?
C10 H10 0.9300 . ?
C10 C11 1.403(6) . ?
C11 H11 0.9300 . ?
C11 C12 1.389(5) . ?
C12 H12 0.9300 . ?
C12 C13 1.398(5) . ?
C14 C15 1.443(5) . ?
C15 C16 1.414(5) . ?
C15 C20 1.429(5) . ?
C16 H16 0.9300 . ?
C16 C17 1.362(6) . ?
C17 H17 0.9300 . ?
C17 C18 1.403(6) . ?
C18 H18 0.9300 . ?
C18 C19 1.389(6) . ?
C19 H19 0.9300 . ?
C19 C20 1.395(6) . ?
C20 C21 1.458(5) . ?
C21 C22 1.402(5) . ?
C22 H22 0.9300 . ?
C22 C23 1.387(6) . ?
C23 H23 0.9300 . ?
C23 C24 1.374(6) . ?
C24 H24 0.9300 . ?
C24 C25 1.369(5) . ?
C25 H25 0.9300 . ?
S1 O1 1.408(3) . ?
S1 O2 1.430(3) . ?
S1 O3 1.421(3) . ?
S1 C27 1.859(3) . ?
F1 C27 1.317(4) . ?
F2 C27 1.377(5) . ?
F3 C27 1.321(5) . ?

loop_
_geom_torsion_atom_site_label_1
_geom_torsion_atom_site_label_2
_geom_torsion_atom_site_label_3
_geom_torsion_atom_site_label_4
_geom_torsion
_geom_torsion_site_symmetry_1
_geom_torsion_site_symmetry_2
_geom_torsion_site_symmetry_3
_geom_torsion_site_symmetry_4
_geom_torsion_publ_flag
P1 N2 C26 C21 -174.6(3) . . . . ?
P1 N2 C26 C25 8.1(5) . . . . ?
P1 N2 C14 N1 -9.5(4) . . . . ?
P1 N2 C14 C15 160.6(3) . . . . ?
P1 C1 C2 C3 7.5(5) . . . . ?
P1 C1 C2 C7 -175.2(3) . . . . ?
N1 C1 C2 C3 -170.0(4) . . . . ?
N1 C1 C2 C7 7.3(5) . . . . ?
N1 C14 C15 C16 15.1(5) . . . . ?
N1 C14 C15 C20 -173.2(3) . . . . ?
N2 P1 C1 N1 3.3(3) . . . . ?
N2 P1 C1 C2 -174.3(3) . . . . ?
N2 C26 C21 C20 8.6(5) . . . . ?
N2 C26 C21 C22 -174.4(3) . . . . ?
N2 C26 C25 C24 176.8(3) . . . . ?
N2 C14 C15 C16 -153.5(4) . . . . ?
N2 C14 C15 C20 18.3(5) . . . . ?
C1 P1 N2 C26 -174.7(3) . . . . ?
C1 P1 N2 C14 3.5(3) . . . . ?
C1 N1 C13 C8 21.8(5) . . . . ?
C1 N1 C13 C12 -152.4(4) . . . . ?
C1 N1 C14 N2 11.7(3) . . . . ?
C1 N1 C14 C15 -157.7(4) . . . . ?
C1 C2 C3 C4 177.6(4) . . . . ?
C1 C2 C7 C6 -176.6(3) . . . . ?
C1 C2 C7 C8 8.6(5) . . . . ?
C26 N2 C14 N1 168.8(3) . . . . ?
C26 N2 C14 C15 -21.1(5) . . . . ?
C26 C21 C22 C23 -3.1(6) . . . . ?
C2 C3 C4 C5 -1.5(6) . . . . ?
C2 C7 C8 C9 164.7(4) . . . . ?
C2 C7 C8 C13 -9.2(5) . . . . ?
C3 C2 C7 C6 0.6(6) . . . . ?
C3 C2 C7 C8 -174.2(3) . . . . ?
C3 C4 C5 C6 1.7(6) . . . . ?
C4 C5 C6 C7 -0.6(6) . . . . ?
C5 C6 C7 C2 -0.5(6) . . . . ?
C5 C6 C7 C8 174.0(3) . . . . ?
C6 C7 C8 C9 -9.8(6) . . . . ?
C6 C7 C8 C13 176.2(4) . . . . ?
C7 C2 C3 C4 0.4(6) . . . . ?
C7 C8 C9 C10 -170.8(4) . . . . ?
C7 C8 C13 N1 -5.7(5) . . . . ?
C7 C8 C13 C12 168.5(3) . . . . ?
C8 C9 C10 C11 0.5(6) . . . . ?
C9 C8 C13 N1 -179.9(3) . . . . ?
C9 C8 C13 C12 -5.7(5) . . . . ?
C9 C10 C11 C12 -2.2(6) . . . . ?
C10 C11 C12 C13 -0.1(6) . . . . ?
C11 C12 C13 N1 178.3(4) . . . . ?
C11 C12 C13 C8 4.2(6) . . . . ?
C13 N1 C1 P1 159.5(3) . . . . ?
C13 N1 C1 C2 -22.7(5) . . . . ?
C13 N1 C14 N2 -155.6(4) . . . . ?
C13 N1 C14 C15 34.9(4) . . . . ?
C13 C8 C9 C10 3.3(6) . . . . ?
C14 N1 C1 P1 -9.2(3) . . . . ?
C14 N1 C1 C2 168.6(3) . . . . ?
C14 N1 C13 C8 -171.7(3) . . . . ?
C14 N1 C13 C12 14.0(5) . . . . ?
C14 N2 C26 C21 7.2(5) . . . . ?
C14 N2 C26 C25 -170.0(4) . . . . ?
C14 C15 C16 C17 176.1(4) . . . . ?
C14 C15 C20 C19 -177.3(3) . . . . ?
C14 C15 C20 C21 -2.3(5) . . . . ?
C15 C16 C17 C18 -0.8(6) . . . . ?
C15 C20 C21 C26 -10.5(5) . . . . ?
C15 C20 C21 C22 172.6(4) . . . . ?
C16 C15 C20 C19 -5.2(5) . . . . ?
C16 C15 C20 C21 169.7(3) . . . . ?
C16 C17 C18 C19 -2.3(6) . . . . ?
C17 C18 C19 C20 1.6(6) . . . . ?
C18 C19 C20 C15 2.2(6) . . . . ?
C18 C19 C20 C21 -172.7(4) . . . . ?
C19 C20 C21 C26 164.3(4) . . . . ?
C19 C20 C21 C22 -12.5(6) . . . . ?
C20 C15 C16 C17 4.6(5) . . . . ?
C20 C21 C22 C23 173.8(4) . . . . ?
C21 C26 C25 C24 -0.4(6) . . . . ?
C21 C22 C23 C24 1.0(6) . . . . ?
C22 C23 C24 C25 1.5(6) . . . . ?
C23 C24 C25 C26 -1.8(6) . . . . ?
C25 C26 C21 C20 -174.2(3) . . . . ?
C25 C26 C21 C22 2.8(6) . . . . ?
O1 S1 C27 F1 56.7(3) . . . . ?
O1 S1 C27 F2 -61.7(3) . . . . ?
O1 S1 C27 F3 -179.3(3) . . . . ?
O2 S1 C27 F1 -62.5(3) . . . . ?
O2 S1 C27 F2 179.1(3) . . . . ?
O2 S1 C27 F3 61.4(3) . . . . ?
O3 S1 C27 F1 177.6(3) . . . . ?
O3 S1 C27 F2 59.2(3) . . . . ?
O3 S1 C27 F3 -58.5(3) . . . . ?

loop_
_twin_individual_id
_twin_individual_mass_fraction_refined
1 0.63(3)
2 0.37(3)

loop_
_exptl_oxdiff_crystal_face_indexfrac_h
_exptl_oxdiff_crystal_face_indexfrac_k
_exptl_oxdiff_crystal_face_indexfrac_l
_exptl_oxdiff_crystal_face_x
_exptl_oxdiff_crystal_face_y
_exptl_oxdiff_crystal_face_z
0.9999 -0.0008 -0.0012 -0.0695 0.0153 0.0639
-5.0109 1.0116 -6.9868 0.4265 -0.8053 -0.4973
2.0124 -5.0041 2.9868 -0.6473 0.6288 -0.3786
-0.0073 -2.9892 -8.9979 -0.3434 -0.6693 -0.7748
-4.9875 0.9922 9.9998 0.4870 0.8133 0.2441
-2.9929 -0.0035 4.9996 0.2264 0.4303 0.0264
1.9930 0.0042 -4.9984 -0.1568 -0.4455 -0.0903
0.9969 1.0002 -0.9987 0.0307 -0.1425 0.1477
-0.9969 -1.0002 0.9987 -0.0307 0.1425 -0.1477
-0.9999 0.0008 0.0012 0.0695 -0.0153 -0.0639
